data_4502200
loop_
_publ_author_name
'Peng, Guo'
'Qiu, Yong-Cai'
'Liu, Zhi-Hui'
'Liu, Biao'
'Deng, Hong'

_publ_contact_author
;
 Hong Deng
 School of Chemistry and Environment
 South China Nomal University 
 Guangzhou 510006
 P. R. China
;
_publ_section_title
;
 Spontaneous Assembly of d--f Coordination Frameworks: Syntheses,
 Structures, and Photoluminescence
;
_journal_coden_ASTM CGDEFU
_journal_issue 1
_journal_name_full 'Crystal Growth & Design'
_journal_page_first 114
_journal_page_last 121
_journal_paper_doi 10.1021/cg900571v
_journal_volume 10
_journal_year 2010
_chemical_formula_moiety 'C18 H14 Cu N4 Nd O10, H2 O'
_chemical_formula_sum 'C18 H16 Cu N4 Nd O11'
_chemical_formula_weight 672.13
_space_group_IT_number 2
_symmetry_cell_setting triclinic
_symmetry_space_group_name_Hall '-P 1'
_symmetry_space_group_name_H-M 'P -1'
_atom_sites_solution_hydrogens geom
_atom_sites_solution_primary direct
_atom_sites_solution_secondary difmap
_audit_creation_method SHELXL-97
_cell_angle_alpha 66.095(2)
_cell_angle_beta 75.471(2)
_cell_angle_gamma 65.381(3)
_cell_formula_units_Z 2
_cell_length_a 10.0978(3)
_cell_length_b 10.6786(3)
_cell_length_c 12.6194(4)
_cell_measurement_reflns_used 4017
_cell_measurement_temperature 296(2)
_cell_measurement_theta_max 25.19
_cell_measurement_theta_min 1.77
_cell_volume 1125.42(7)
_computing_cell_refinement 'Apex2 (Bruker, 2005)'
_computing_data_collection 'Apex2 (Bruker, 2005)'
_computing_data_reduction 'Apex2 (Bruker, 2005)'
_computing_molecular_graphics 'SHELXTL 6.12'
_computing_publication_material 'SHELXTL 6.12'
_computing_structure_refinement 'SHELXTL 6.12'
_computing_structure_solution 'SHELXTL 6.12 (Bruker, 2000-2003)'
_diffrn_ambient_temperature 296(2)
_diffrn_measured_fraction_theta_full 0.991
_diffrn_measured_fraction_theta_max 0.991
_diffrn_measurement_device_type 'Bruker AXS SMART APEX CCD diffractometer'
_diffrn_measurement_method '\w scans'
_diffrn_radiation_monochromator graphite
_diffrn_radiation_source 'fine-focus sealed tube'
_diffrn_radiation_type MoK\a
_diffrn_radiation_wavelength 0.71073
_diffrn_reflns_av_R_equivalents 0.0379
_diffrn_reflns_av_sigmaI/netI 0.0409
_diffrn_reflns_limit_h_max 10
_diffrn_reflns_limit_h_min -12
_diffrn_reflns_limit_k_max 12
_diffrn_reflns_limit_k_min -12
_diffrn_reflns_limit_l_max 15
_diffrn_reflns_limit_l_min -15
_diffrn_reflns_number 13916
_diffrn_reflns_theta_full 25.19
_diffrn_reflns_theta_max 25.19
_diffrn_reflns_theta_min 1.77
_diffrn_standards_number 0
_exptl_absorpt_coefficient_mu 3.294
_exptl_absorpt_correction_T_max 0.7152
_exptl_absorpt_correction_T_min 0.6109
_exptl_absorpt_correction_type multi-scan
_exptl_absorpt_process_details 'Apex2 (Bruker, 2005)'
_exptl_crystal_colour colorless
_exptl_crystal_density_diffrn 1.983
_exptl_crystal_density_method 'not measured'
_exptl_crystal_description block
_exptl_crystal_F_000 658
_exptl_crystal_size_max 0.15
_exptl_crystal_size_mid 0.13
_exptl_crystal_size_min 0.10
_refine_diff_density_max 1.723
_refine_diff_density_min -1.048
_refine_diff_density_rms 0.153
_refine_ls_extinction_method none
_refine_ls_goodness_of_fit_ref 1.047
_refine_ls_hydrogen_treatment constr
_refine_ls_matrix_type full
_refine_ls_number_parameters 316
_refine_ls_number_reflns 4017
_refine_ls_number_restraints 0
_refine_ls_restrained_S_all 1.047
_refine_ls_R_factor_all 0.0415
_refine_ls_R_factor_gt 0.0362
_refine_ls_shift/su_max 0.001
_refine_ls_shift/su_mean 0.000
_refine_ls_structure_factor_coef Fsqd
_refine_ls_weighting_details 'calc w=1/[\s^2^(Fo^2^)+(0.0715P)^2^+0.0930P] where P=(Fo^2^+2Fc^2^)/3'
_refine_ls_weighting_scheme calc
_refine_ls_wR_factor_gt 0.1014
_refine_ls_wR_factor_ref 0.1050
_reflns_number_gt 3567
_reflns_number_total 4017
_reflns_threshold_expression >2sigma(I)
_cod_data_source_file cg900571v_si_003.cif
_cod_data_source_block 1
_cod_original_sg_symbol_Hall -P1
_cod_original_sg_symbol_H-M P-1
_cod_database_code 4502200

loop_
_symmetry_equiv_pos_as_xyz
'x, y, z'
'-x, -y, -z'

loop_
_atom_site_label
_atom_site_type_symbol
_atom_site_fract_x
_atom_site_fract_y
_atom_site_fract_z
_atom_site_U_iso_or_equiv
_atom_site_adp_type
_atom_site_occupancy
_atom_site_symmetry_multiplicity
_atom_site_calc_flag
_atom_site_refinement_flags
C1 C 0.1947(6) 1.1586(6) 0.2630(5) 0.0276(12) Uani 1 1 d .
C2 C 0.2224(6) 1.1398(6) 0.3802(5) 0.0301(12) Uani 1 1 d .
C3 C 0.1581(7) 1.2605(7) 0.4199(5) 0.0360(13) Uani 1 1 d .
H3 H 0.1031 1.3509 0.3708 0.043 Uiso 1 1 calc R
C4 C 0.1744(7) 1.2483(7) 0.5296(5) 0.0381(14) Uani 1 1 d .
H4 H 0.1288 1.3268 0.5567 0.046 Uiso 1 1 calc R
C5 C 0.2633(6) 1.1113(6) 0.5975(5) 0.0318(13) Uani 1 1 d .
C6 C 0.3087(6) 1.0048(6) 0.4489(4) 0.0289(12) Uani 1 1 d .
H6 H 0.3515 0.9253 0.4228 0.035 Uiso 1 1 calc R
C7 C 0.3294(6) 0.9914(6) 0.5586(5) 0.0296(12) Uani 1 1 d .
C8 C 0.3983(7) 0.9216(7) 0.7288(5) 0.0383(14) Uani 1 1 d .
H8 H 0.4446 0.8652 0.7967 0.046 Uiso 1 1 calc R
C9 C 0.6581(8) 0.3646(7) 0.7001(5) 0.0467(17) Uani 1 1 d .
H9 H 0.6349 0.3469 0.7798 0.056 Uiso 1 1 calc R
C10 C 0.7473(7) 0.3246(6) 0.5346(5) 0.0332(13) Uani 1 1 d .
C11 C 0.8159(7) 0.2688(6) 0.4446(5) 0.0366(14) Uani 1 1 d .
H11 H 0.8610 0.1684 0.4593 0.044 Uiso 1 1 calc R
C12 C 0.8144(6) 0.3672(6) 0.3338(5) 0.0331(13) Uani 1 1 d .
H12 H 0.8606 0.3327 0.2721 0.040 Uiso 1 1 calc R
C13 C 0.7449(6) 0.5195(6) 0.3103(5) 0.0277(12) Uani 1 1 d .
C14 C 0.6723(6) 0.5746(6) 0.4003(4) 0.0276(12) Uani 1 1 d .
H14 H 0.6231 0.6746 0.3853 0.033 Uiso 1 1 calc R
C15 C 0.6761(6) 0.4754(6) 0.5126(5) 0.0292(12) Uani 1 1 d .
C16 C 0.7577(6) 0.6245(6) 0.1895(5) 0.0266(12) Uani 1 1 d .
C17 C 0.4821(6) 0.9418(5) -0.0094(4) 0.0239(11) Uani 1 1 d .
C18 C 0.0010(6) 0.9539(6) 0.0654(4) 0.0264(12) Uani 1 1 d .
Cu1 Cu 0.52250(9) 0.68024(8) 0.64215(6) 0.0378(2) Uani 1 1 d .
N1 N 0.3100(6) 1.0616(5) 0.7056(4) 0.0396(12) Uani 1 1 d .
H1 H 0.2865 1.1120 0.7505 0.048 Uiso 1 1 calc R
N2 N 0.4128(5) 0.8718(5) 0.6449(4) 0.0320(11) Uani 1 1 d .
N3 N 0.6205(6) 0.4983(5) 0.6196(4) 0.0373(12) Uani 1 1 d .
N4 N 0.7322(6) 0.2595(5) 0.6541(4) 0.0446(13) Uani 1 1 d .
H4A H 0.7650 0.1670 0.6922 0.054 Uiso 1 1 calc R
Nd1 Nd 0.16373(3) 1.17632(3) 0.03558(2) 0.02147(12) Uani 1 1 d .
O1 O 0.1589(4) 1.2822(4) 0.1866(3) 0.0323(9) Uani 1 1 d .
O2 O 0.2072(5) 1.0468(4) 0.2438(3) 0.0385(10) Uani 1 1 d .
O3 O 0.7062(4) 0.7597(4) 0.1718(3) 0.0302(9) Uani 1 1 d .
O4 O 0.8251(4) 0.5778(4) 0.1057(3) 0.0328(9) Uani 1 1 d .
O5 O 0.3516(4) 0.9485(4) 0.0137(4) 0.0325(9) Uani 1 1 d .
O6 O 0.5848(4) 0.8487(4) -0.0459(3) 0.0329(9) Uani 1 1 d .
O7 O 0.0536(5) 0.9844(4) 0.1277(3) 0.0350(9) Uani 1 1 d .
O8 O -0.0495(4) 0.8524(4) 0.0992(3) 0.0337(9) Uani 1 1 d .
O1W O 0.3405(5) 0.6942(5) 0.9979(4) 0.0496(12) Uani 1 1 d .
H1B H 0.4098 0.6827 0.9446 0.074 Uiso 1 1 d R
H1A H 0.3147 0.7826 0.9937 0.074 Uiso 1 1 d R
O2W O 0.6113(6) 0.5974(5) 0.8528(4) 0.0574(13) Uani 1 1 d .
H2A H 0.6434 0.5038 0.8859 0.086 Uiso 1 1 d R
H2B H 0.6899 0.6175 0.8319 0.086 Uiso 1 1 d R
O3W O -0.0950(4) 1.3297(4) 0.0582(4) 0.0404(10) Uani 1 1 d .
H3B H -0.1565 1.2973 0.0528 0.061 Uiso 1 1 d R
H3A H -0.1463 1.4127 0.0651 0.061 Uiso 1 1 d R

loop_
_atom_site_aniso_label
_atom_site_aniso_U_11
_atom_site_aniso_U_22
_atom_site_aniso_U_33
_atom_site_aniso_U_23
_atom_site_aniso_U_13
_atom_site_aniso_U_12
C1 0.030(3) 0.029(3) 0.025(3) -0.009(2) -0.001(2) -0.012(2)
C2 0.038(3) 0.033(3) 0.029(3) -0.014(3) -0.003(2) -0.018(3)
C3 0.039(3) 0.033(3) 0.034(3) -0.010(3) -0.011(3) -0.010(3)
C4 0.046(4) 0.036(3) 0.039(3) -0.023(3) -0.012(3) -0.007(3)
C5 0.041(4) 0.036(3) 0.027(3) -0.019(3) -0.006(3) -0.012(3)
C6 0.041(3) 0.030(3) 0.025(3) -0.015(2) -0.002(2) -0.017(3)
C7 0.045(4) 0.026(3) 0.025(3) -0.007(2) -0.010(2) -0.017(3)
C8 0.059(4) 0.038(4) 0.021(3) -0.008(3) -0.007(3) -0.020(3)
C9 0.075(5) 0.037(4) 0.029(3) -0.007(3) -0.004(3) -0.024(4)
C10 0.043(4) 0.026(3) 0.030(3) -0.008(2) 0.001(3) -0.017(3)
C11 0.043(4) 0.022(3) 0.041(4) -0.012(3) 0.004(3) -0.011(3)
C12 0.036(3) 0.027(3) 0.033(3) -0.013(3) 0.005(3) -0.010(3)
C13 0.031(3) 0.024(3) 0.032(3) -0.012(2) 0.000(2) -0.013(2)
C14 0.033(3) 0.021(3) 0.027(3) -0.007(2) -0.005(2) -0.009(2)
C15 0.040(3) 0.027(3) 0.025(3) -0.008(2) -0.003(2) -0.016(3)
C16 0.031(3) 0.028(3) 0.027(3) -0.013(2) -0.003(2) -0.013(2)
C17 0.026(3) 0.019(3) 0.025(3) -0.008(2) -0.007(2) -0.004(2)
C18 0.024(3) 0.030(3) 0.029(3) -0.012(2) -0.002(2) -0.012(2)
Cu1 0.0596(5) 0.0278(4) 0.0273(4) -0.0110(3) -0.0023(3) -0.0162(4)
N1 0.063(4) 0.035(3) 0.024(3) -0.017(2) -0.003(2) -0.014(3)
N2 0.046(3) 0.030(3) 0.025(2) -0.013(2) -0.003(2) -0.015(2)
N3 0.055(3) 0.029(3) 0.029(3) -0.009(2) -0.004(2) -0.016(2)
N4 0.065(4) 0.023(3) 0.032(3) -0.001(2) -0.005(3) -0.012(3)
Nd1 0.02497(19) 0.02086(18) 0.02209(19) -0.01009(13) -0.00240(12) -0.00869(13)
O1 0.042(2) 0.024(2) 0.030(2) -0.0100(18) -0.0101(18) -0.0068(18)
O2 0.069(3) 0.030(2) 0.031(2) -0.0085(18) -0.015(2) -0.027(2)
O3 0.041(2) 0.024(2) 0.026(2) -0.0107(16) -0.0005(17) -0.0112(17)
O4 0.044(2) 0.0226(19) 0.031(2) -0.0139(17) 0.0060(17) -0.0113(18)
O5 0.022(2) 0.027(2) 0.053(3) -0.0211(19) -0.0009(17) -0.0074(17)
O6 0.027(2) 0.034(2) 0.048(2) -0.0255(19) -0.0045(17) -0.0092(18)
O7 0.050(3) 0.043(2) 0.025(2) -0.0109(18) -0.0042(18) -0.029(2)
O8 0.049(3) 0.036(2) 0.029(2) -0.0092(18) -0.0046(18) -0.028(2)
O1W 0.061(3) 0.042(3) 0.054(3) -0.019(2) 0.003(2) -0.029(2)
O2W 0.065(3) 0.041(3) 0.064(3) -0.009(2) -0.013(3) -0.024(3)
O3W 0.030(2) 0.037(2) 0.064(3) -0.033(2) -0.003(2) -0.0065(19)

loop_
_atom_type_symbol
_atom_type_description
_atom_type_scat_dispersion_real
_atom_type_scat_dispersion_imag
_atom_type_scat_source
C C 0.0033 0.0016 'International Tables Vol C Tables 4.2.6.8 and 6.1.1.4'
H H 0.0000 0.0000 'International Tables Vol C Tables 4.2.6.8 and 6.1.1.4'
N N 0.0061 0.0033 'International Tables Vol C Tables 4.2.6.8 and 6.1.1.4'
O O 0.0106 0.0060 'International Tables Vol C Tables 4.2.6.8 and 6.1.1.4'
Cu Cu 0.3201 1.2651 'International Tables Vol C Tables 4.2.6.8 and 6.1.1.4'
Nd Nd -0.1943 3.0179 'International Tables Vol C Tables 4.2.6.8 and 6.1.1.4'

loop_
_geom_angle_atom_site_label_1
_geom_angle_atom_site_label_2
_geom_angle_atom_site_label_3
_geom_angle
_geom_angle_site_symmetry_1
_geom_angle_site_symmetry_3
O1 C1 O2 121.0(5) . .
O1 C1 C2 120.5(5) . .
O2 C1 C2 118.5(5) . .
C6 C2 C3 120.9(5) . .
C6 C2 C1 119.8(5) . .
C3 C2 C1 119.3(5) . .
C4 C3 C2 121.9(5) . .
C4 C3 H3 119.0 . .
C2 C3 H3 119.0 . .
C3 C4 C5 116.3(5) . .
C3 C4 H4 121.8 . .
C5 C4 H4 121.8 . .
N1 C5 C4 132.5(5) . .
N1 C5 C7 105.3(5) . .
C4 C5 C7 122.2(5) . .
C2 C6 C7 117.9(5) . .
C2 C6 H6 121.0 . .
C7 C6 H6 121.0 . .
C6 C7 C5 120.6(5) . .
C6 C7 N2 130.8(5) . .
C5 C7 N2 108.6(4) . .
N2 C8 N1 112.7(5) . .
N2 C8 H8 123.6 . .
N1 C8 H8 123.6 . .
N4 C9 N3 112.6(5) . .
N4 C9 H9 123.7 . .
N3 C9 H9 123.7 . .
N4 C10 C11 132.8(5) . .
N4 C10 C15 105.7(5) . .
C11 C10 C15 121.4(5) . .
C12 C11 C10 117.4(5) . .
C12 C11 H11 121.3 . .
C10 C11 H11 121.3 . .
C11 C12 C13 121.8(5) . .
C11 C12 H12 119.1 . .
C13 C12 H12 119.1 . .
C14 C13 C12 120.6(5) . .
C14 C13 C16 118.9(5) . .
C12 C13 C16 120.3(5) . .
C15 C14 C13 117.6(5) . .
C15 C14 H14 121.2 . .
C13 C14 H14 121.2 . .
C14 C15 C10 121.1(5) . .
C14 C15 N3 130.4(5) . .
C10 C15 N3 108.4(5) . .
O3 C16 O4 119.9(5) . .
O3 C16 C13 119.5(4) . .
O4 C16 C13 120.6(5) . .
O3 C16 Nd1 61.1(3) . 2_675
O4 C16 Nd1 59.5(3) . 2_675
C13 C16 Nd1 168.9(4) . 2_675
O6 C17 O5 125.1(4) . .
O6 C17 C17 117.6(6) . 2_675
O5 C17 C17 117.3(5) . 2_675
O7 C18 O8 126.1(5) . .
O7 C18 C18 117.7(5) . 2_575
O8 C18 C18 116.2(5) . 2_575
N3 Cu1 N2 171.9(2) . .
C8 N1 C5 108.1(4) . .
C8 N1 H1 125.9 . .
C5 N1 H1 125.9 . .
C8 N2 C7 105.3(4) . .
C8 N2 Cu1 127.2(4) . .
C7 N2 Cu1 127.5(3) . .
C9 N3 C15 105.1(5) . .
C9 N3 Cu1 128.2(4) . .
C15 N3 Cu1 126.7(4) . .
C9 N4 C10 108.2(5) . .
C9 N4 H4A 125.9 . .
C10 N4 H4A 125.9 . .
O8 Nd1 O3W 76.15(13) 2_575 .
O8 Nd1 O5 81.07(13) 2_575 .
O3W Nd1 O5 150.06(12) . .
O8 Nd1 O7 66.00(12) 2_575 .
O3W Nd1 O7 80.07(14) . .
O5 Nd1 O7 72.99(13) . .
O8 Nd1 O6 134.09(12) 2_575 2_675
O3W Nd1 O6 143.19(12) . 2_675
O5 Nd1 O6 66.36(11) . 2_675
O7 Nd1 O6 127.27(14) . 2_675
O8 Nd1 O2 134.54(12) 2_575 .
O3W Nd1 O2 99.12(14) . .
O5 Nd1 O2 83.21(13) . .
O7 Nd1 O2 68.64(12) . .
O6 Nd1 O2 74.41(14) 2_675 .
O8 Nd1 O4 92.75(12) 2_575 2_675
O3W Nd1 O4 80.66(13) . 2_675
O5 Nd1 O4 119.97(12) . 2_675
O7 Nd1 O4 154.18(14) . 2_675
O6 Nd1 O4 77.87(13) 2_675 2_675
O2 Nd1 O4 131.68(11) . 2_675
O8 Nd1 O1 153.29(14) 2_575 .
O3W Nd1 O1 77.14(12) . .
O5 Nd1 O1 124.02(12) . .
O7 Nd1 O1 109.61(12) . .
O6 Nd1 O1 70.71(12) 2_675 .
O2 Nd1 O1 51.29(12) . .
O4 Nd1 O1 82.48(12) 2_675 .
O8 Nd1 O3 68.79(12) 2_575 2_675
O3W Nd1 O3 115.86(13) . 2_675
O5 Nd1 O3 72.23(12) . 2_675
O7 Nd1 O3 125.96(11) . 2_675
O6 Nd1 O3 70.89(12) 2_675 2_675
O2 Nd1 O3 143.26(14) . 2_675
O4 Nd1 O3 50.64(11) 2_675 2_675
O1 Nd1 O3 124.00(12) . 2_675
O8 Nd1 C16 77.89(13) 2_575 2_675
O3W Nd1 C16 97.13(15) . 2_675
O5 Nd1 C16 96.81(14) . 2_675
O7 Nd1 C16 143.46(12) . 2_675
O6 Nd1 C16 75.02(14) 2_675 2_675
O2 Nd1 C16 146.50(13) . 2_675
O4 Nd1 C16 25.55(12) 2_675 2_675
O1 Nd1 C16 105.11(12) . 2_675
O3 Nd1 C16 25.30(13) 2_675 2_675
C1 O1 Nd1 91.9(3) . .
C1 O2 Nd1 95.5(3) . .
C16 O3 Nd1 93.6(3) . 2_675
C16 O4 Nd1 94.9(3) . 2_675
C17 O5 Nd1 117.6(3) . .
C17 O6 Nd1 117.3(3) . 2_675
C18 O7 Nd1 119.3(3) . .
C18 O8 Nd1 120.4(3) . 2_575
H1B O1W H1A 105.7 . .
H2A O2W H2B 102.9 . .
Nd1 O3W H3B 115.5 . .
Nd1 O3W H3A 139.2 . .
H3B O3W H3A 105.0 . .

loop_
_geom_bond_atom_site_label_1
_geom_bond_atom_site_label_2
_geom_bond_distance
_geom_bond_site_symmetry_2
C1 O1 1.245(7) .
C1 O2 1.263(6) .
C1 C2 1.491(7) .
C2 C6 1.382(8) .
C2 C3 1.414(7) .
C3 C4 1.382(7) .
C3 H3 0.9300 .
C4 C5 1.398(8) .
C4 H4 0.9300 .
C5 N1 1.376(7) .
C5 C7 1.400(7) .
C6 C7 1.392(7) .
C6 H6 0.9300 .
C7 N2 1.401(7) .
C8 N2 1.318(7) .
C8 N1 1.335(8) .
C8 H8 0.9300 .
C9 N4 1.329(8) .
C9 N3 1.335(8) .
C9 H9 0.9300 .
C10 N4 1.379(7) .
C10 C11 1.392(8) .
C10 C15 1.400(8) .
C11 C12 1.366(8) .
C11 H11 0.9300 .
C12 C13 1.410(7) .
C12 H12 0.9300 .
C13 C14 1.392(7) .
C13 C16 1.495(8) .
C14 C15 1.382(7) .
C14 H14 0.9300 .
C15 N3 1.404(7) .
C16 O3 1.256(6) .
C16 O4 1.269(6) .
C17 O6 1.245(6) .
C17 O5 1.254(6) .
C17 C17 1.546(9) 2_675
C18 O7 1.253(6) .
C18 O8 1.262(6) .
C18 C18 1.541(10) 2_575
Cu1 N3 1.881(5) .
Cu1 N2 1.888(5) .
N1 H1 0.8600 .
N4 H4A 0.8600 .
Nd1 O8 2.453(3) 2_575
Nd1 O3W 2.456(4) .
Nd1 O5 2.456(4) .
Nd1 O7 2.471(4) .
Nd1 O6 2.471(4) 2_675
Nd1 O2 2.477(4) .
Nd1 O4 2.537(4) 2_675
Nd1 O1 2.563(3) .
Nd1 O3 2.572(4) 2_675
O3 Nd1 2.572(4) 2_675
O4 Nd1 2.537(4) 2_675
O6 Nd1 2.471(4) 2_675
O8 Nd1 2.453(3) 2_575
O1W H1B 0.8462 .
O1W H1A 0.8506 .
O2W H2A 0.8593 .
O2W H2B 0.8584 .
O3W H3B 0.8534 .
O3W H3A 0.8480 .
